data_4319619
loop_
_publ_author_name
'Alexander Tr\"osch'
'Heinrich Vahrenkamp'

_publ_section_title
;
 A Sterically Hindered N,N,O Tripod Ligand and Its Zinc Complex Chemistry
;
_journal_name_full 'Inorganic Chemistry'
_journal_page_first 2305
_journal_page_last 2311
_journal_paper_doi 10.1021/ic001204j
_journal_volume 40
_journal_year 2001
_chemical_formula_sum 'C33 H38 N4 O4 Zn'
_chemical_formula_weight 620.04
_chemical_melting_point 238
_chemical_name_common Di(2-picolyl)(2-hydroxylato-3,5-di-tert-butyl-
_chemical_name_systematic Di(2-picolyl)(2-hydroxylato-3,5-di-tert-butyl-
_space_group_IT_number 19
_symmetry_cell_setting orthorhombic
_symmetry_space_group_name_Hall 'P 2ac 2ab'
_symmetry_space_group_name_H-M 'P 21 21 21'
_atom_sites_solution_hydrogens geom
_atom_sites_solution_primary direct
_atom_sites_solution_secondary difmap
_audit_creation_method SHELXL-97
_cell_angle_alpha 90.00
_cell_angle_beta 90.00
_cell_angle_gamma 90.00
_cell_formula_units_Z 4
_cell_length_a 9.8136(9)
_cell_length_b 14.2241(12)
_cell_length_c 21.7074(19)
_cell_measurement_temperature 180(2)
_cell_volume 3030.1(5)
_computing_cell_refinement 'Bruker SMART'
_computing_data_collection 'Bruker SMART'
_computing_data_reduction 'Bruker SHELXTL'
_computing_molecular_graphics 'Bruker SHELXTL'
_computing_publication_material 'Bruker SHELXTL'
_computing_structure_refinement 'Bruker SHELXTL'
_computing_structure_solution 'Bruker SHELXTL'
_diffrn_ambient_temperature 180(2)
_diffrn_detector_area_resol_mean none
_diffrn_measured_fraction_theta_full 0.979
_diffrn_measured_fraction_theta_max 0.979
_diffrn_measurement_device_type 'CCD area detector'
_diffrn_measurement_method 'phi and omega scans'
_diffrn_radiation_monochromator graphite
_diffrn_radiation_source 'fine-focus sealed tube'
_diffrn_radiation_type MoK\a
_diffrn_radiation_wavelength 0.71073
_diffrn_reflns_av_R_equivalents 0.0545
_diffrn_reflns_av_sigmaI/netI 0.0655
_diffrn_reflns_limit_h_max 13
_diffrn_reflns_limit_h_min -13
_diffrn_reflns_limit_k_max 18
_diffrn_reflns_limit_k_min -18
_diffrn_reflns_limit_l_max 28
_diffrn_reflns_limit_l_min -27
_diffrn_reflns_number 26788
_diffrn_reflns_theta_full 28.34
_diffrn_reflns_theta_max 28.34
_diffrn_reflns_theta_min 1.71
_diffrn_standards_decay_% none
_diffrn_standards_interval_count none
_diffrn_standards_interval_time none
_diffrn_standards_number none
_exptl_absorpt_coefficient_mu 0.854
_exptl_absorpt_correction_type SADABS
_exptl_crystal_colour yellow
_exptl_crystal_density_diffrn 1.359
_exptl_crystal_density_meas ?
_exptl_crystal_density_method 'not measured'
_exptl_crystal_description isometric
_exptl_crystal_F_000 1304
_exptl_crystal_size_max 0.60
_exptl_crystal_size_mid 0.23
_exptl_crystal_size_min 0.21
_refine_diff_density_max 0.404
_refine_diff_density_min -0.297
_refine_diff_density_rms 0.045
_refine_ls_abs_structure_details 'Flack H D (1983), Acta Cryst. A39, 876-881'
_refine_ls_abs_structure_Flack 0.007(6)
_refine_ls_extinction_coef none
_refine_ls_extinction_method none
_refine_ls_goodness_of_fit_ref 0.803
_refine_ls_hydrogen_treatment 'Riding Model'
_refine_ls_matrix_type full
_refine_ls_number_parameters 379
_refine_ls_number_reflns 7242
_refine_ls_number_restraints 0
_refine_ls_restrained_S_all 0.803
_refine_ls_R_factor_all 0.0393
_refine_ls_R_factor_gt 0.0292
_refine_ls_shift/su_max 0.002
_refine_ls_shift/su_mean 0.000
_refine_ls_structure_factor_coef Fsqd
_refine_ls_weighting_details 'calc w=1/[\s^2^(Fo^2^)+(0.0200P)^2^+0.0000P] where P=(Fo^2^+2Fc^2^)/3'
_refine_ls_weighting_scheme calc
_refine_ls_wR_factor_gt 0.0508
_refine_ls_wR_factor_ref 0.0523
_reflns_number_gt 5797
_reflns_number_total 7242
_reflns_threshold_expression >2sigma(I)
_cod_data_source_file ic001204j_4.cif
_cod_data_source_block a39(k13)
_cod_depositor_comments
;
The following automatic conversions were performed:

'_geom_angle_publ_flag' value 'Y' changed to 'y' according to the
built-in table from CIF Core dictionary named 'cif_core.dic' version
2.4.1 from 2010-06-29 (80 times).

'_geom_bond_publ_flag' value 'Y'
changed to 'y' according to the built-in table from CIF Core
dictionary named 'cif_core.dic' version 2.4.1 from 2010-06-29 (48
times).

Automatic conversion script
Id: cif_fix_values 1646 2011-03-28 12:23:43Z adriana 

The following automatic conversions were performed:

'_exptl_crystal_density_meas' value 'not measured' was changed to '?'
- the value is perceived as not measured.

Automatic conversion script
Id: cif_fix_values 3008 2015-01-20 13:52:24Z robertas 
;
_cod_database_code 4319619

loop_
_symmetry_equiv_pos_as_xyz
'x, y, z'
'-x+1/2, -y, z+1/2'
'-x, y+1/2, -z+1/2'
'x+1/2, -y+1/2, -z'

loop_
_atom_site_label
_atom_site_type_symbol
_atom_site_fract_x
_atom_site_fract_y
_atom_site_fract_z
_atom_site_U_iso_or_equiv
_atom_site_adp_type
_atom_site_occupancy
_atom_site_symmetry_multiplicity
_atom_site_calc_flag
_atom_site_refinement_flags
_atom_site_disorder_assembly
_atom_site_disorder_group
Zn1 Zn 0.80516(2) 0.967185(15) 0.891181(10) 0.02470(6) Uani 1 1 d . . .
N1 N 0.72214(16) 0.87159(11) 0.82869(8) 0.0293(4) Uani 1 1 d . . .
N2 N 1.01783(15) 0.99279(10) 0.88927(8) 0.0260(3) Uani 1 1 d . . .
N3 N 0.83656(14) 1.04073(11) 0.80015(6) 0.0226(3) Uani 1 1 d . . .
O1 O 0.65937(12) 1.05191(8) 0.91268(5) 0.0251(3) Uani 1 1 d . . .
O2 O 0.83183(15) 0.87816(10) 0.96042(6) 0.0397(4) Uani 1 1 d . . .
C1 C 0.7513(2) 0.88463(14) 0.76898(10) 0.0286(5) Uani 1 1 d . . .
C2 C 0.6995(2) 0.82565(14) 0.72371(10) 0.0381(5) Uani 1 1 d . . .
H2A H 0.7235 0.8342 0.6826 0.046 Uiso 1 1 calc R . .
C3 C 0.6118(2) 0.75410(15) 0.74051(13) 0.0449(6) Uani 1 1 d . . .
H3A H 0.5751 0.7145 0.7108 0.054 Uiso 1 1 calc R . .
C4 C 0.5792(2) 0.74204(15) 0.80176(13) 0.0431(6) Uani 1 1 d . . .
H4A H 0.5187 0.6952 0.8140 0.052 Uiso 1 1 calc R . .
C5 C 0.6379(2) 0.80070(14) 0.84434(12) 0.0395(6) Uani 1 1 d . . .
H5A H 0.6188 0.7911 0.8858 0.047 Uiso 1 1 calc R . .
C6 C 1.06652(19) 1.04669(13) 0.84341(8) 0.0254(4) Uani 1 1 d . . .
C7 C 1.2053(2) 1.06034(13) 0.83514(9) 0.0315(5) Uani 1 1 d . . .
H7A H 1.2369 1.0966 0.8025 0.038 Uiso 1 1 calc R . .
C8 C 1.2957(2) 1.01987(14) 0.87562(9) 0.0367(5) Uani 1 1 d . . .
H8A H 1.3889 1.0295 0.8712 0.044 Uiso 1 1 calc R . .
C9 C 1.2461(2) 0.96459(18) 0.92308(9) 0.0365(5) Uani 1 1 d . . .
H9A H 1.3052 0.9365 0.9511 0.044 Uiso 1 1 calc R . .
C10 C 1.1071(2) 0.95204(15) 0.92786(9) 0.0328(5) Uani 1 1 d . . .
H10A H 1.0738 0.9137 0.9591 0.039 Uiso 1 1 calc R . .
C11 C 0.6924(2) 1.17294(12) 0.83817(8) 0.0218(4) Uani 1 1 d . . .
C12 C 0.6989(2) 1.26837(12) 0.82338(8) 0.0242(4) Uani 1 1 d . . .
H12A H 0.7211 1.2860 0.7834 0.029 Uiso 1 1 calc R . .
C13 C 0.67310(19) 1.33769(12) 0.86695(8) 0.0238(4) Uani 1 1 d . . .
C14 C 0.63952(18) 1.30769(13) 0.92596(9) 0.0245(4) Uani 1 1 d . . .
H14A H 0.6192 1.3532 0.9553 0.029 Uiso 1 1 calc R . .
C15 C 0.63447(18) 1.21345(13) 0.94384(8) 0.0227(4) Uani 1 1 d . . .
C16 C 0.66351(17) 1.14417(12) 0.89888(9) 0.0224(4) Uani 1 1 d . . .
C17 C 0.84772(19) 0.96378(14) 0.75488(8) 0.0290(4) Uani 1 1 d . . .
H17A H 0.9404 0.9400 0.7548 0.035 Uiso 1 1 calc R . .
H17B H 0.8283 0.9881 0.7141 0.035 Uiso 1 1 calc R . .
C18 C 0.96319(19) 1.09508(13) 0.80331(9) 0.0271(4) Uani 1 1 d . . .
H18A H 0.9441 1.1571 0.8198 0.033 Uiso 1 1 calc R . .
H18B H 1.0001 1.1028 0.7622 0.033 Uiso 1 1 calc R . .
C19 C 0.7154(2) 1.10020(13) 0.78859(8) 0.0254(4) Uani 1 1 d . . .
H19A H 0.6355 1.0603 0.7858 0.031 Uiso 1 1 calc R . .
H19B H 0.7262 1.1318 0.7493 0.031 Uiso 1 1 calc R . .
C20 C 0.6856(2) 1.44285(12) 0.84914(8) 0.0281(4) Uani 1 1 d . . .
C21 C 0.6670(2) 1.50771(13) 0.90453(10) 0.0397(6) Uani 1 1 d . . .
H21A H 0.6749 1.5720 0.8915 0.060 Uiso 1 1 calc R . .
H21B H 0.7358 1.4943 0.9347 0.060 Uiso 1 1 calc R . .
H21C H 0.5785 1.4977 0.9222 0.060 Uiso 1 1 calc R . .
C22 C 0.5786(2) 1.46754(16) 0.80015(10) 0.0400(5) Uani 1 1 d . . .
H22A H 0.5864 1.5328 0.7895 0.060 Uiso 1 1 calc R . .
H22B H 0.4891 1.4555 0.8162 0.060 Uiso 1 1 calc R . .
H22C H 0.5933 1.4298 0.7641 0.060 Uiso 1 1 calc R . .
C23 C 0.8271(2) 1.46087(15) 0.82171(9) 0.0367(5) Uani 1 1 d . . .
H23A H 0.8352 1.5260 0.8107 0.055 Uiso 1 1 calc R . .
H23B H 0.8391 1.4226 0.7857 0.055 Uiso 1 1 calc R . .
H23C H 0.8956 1.4453 0.8516 0.055 Uiso 1 1 calc R . .
C24 C 0.5988(2) 1.18495(15) 1.01022(9) 0.0283(5) Uani 1 1 d . . .
C25 C 0.5691(3) 1.26999(15) 1.05169(10) 0.0421(6) Uani 1 1 d . . .
H25A H 0.6479 1.3099 1.0532 0.063 Uiso 1 1 calc R . .
H25B H 0.5475 1.2486 1.0925 0.063 Uiso 1 1 calc R . .
H25C H 0.4933 1.3046 1.0353 0.063 Uiso 1 1 calc R . .
C26 C 0.7163(2) 1.13018(15) 1.03975(9) 0.0366(5) Uani 1 1 d . . .
H26A H 0.7376 1.0764 1.0148 0.055 Uiso 1 1 calc R . .
H26B H 0.6899 1.1098 1.0802 0.055 Uiso 1 1 calc R . .
H26C H 0.7949 1.1700 1.0427 0.055 Uiso 1 1 calc R . .
C27 C 0.4683(2) 1.12450(15) 1.00917(10) 0.0367(5) Uani 1 1 d . . .
H27A H 0.4827 1.0703 0.9836 0.055 Uiso 1 1 calc R . .
H27B H 0.3942 1.1609 0.9930 0.055 Uiso 1 1 calc R . .
H27C H 0.4468 1.1046 1.0503 0.055 Uiso 1 1 calc R . .
C28 C 0.7583(2) 0.85354(14) 1.00720(10) 0.0299(5) Uani 1 1 d . . .
C29 C 0.6207(2) 0.87781(15) 1.01408(10) 0.0342(5) Uani 1 1 d . . .
H29A H 0.5791 0.9142 0.9839 0.041 Uiso 1 1 calc R . .
C30 C 0.5456(2) 0.84951(14) 1.06397(10) 0.0347(5) Uani 1 1 d . . .
H30A H 0.4544 0.8665 1.0673 0.042 Uiso 1 1 calc R . .
C31 C 0.6061(2) 0.79551(13) 1.10939(10) 0.0295(4) Uani 1 1 d . . .
C32 C 0.7422(2) 0.76948(14) 1.10465(11) 0.0360(5) Uani 1 1 d . . .
H32A H 0.7824 0.7330 1.1352 0.043 Uiso 1 1 calc R . .
C33 C 0.8168(2) 0.79802(14) 1.05466(9) 0.0373(5) Uani 1 1 d . . .
H33A H 0.9079 0.7806 1.0518 0.045 Uiso 1 1 calc R . .
N4 N 0.5272(2) 0.76498(12) 1.16175(8) 0.0345(4) Uani 1 1 d . . .
O3 O 0.57775(17) 0.70759(12) 1.19766(7) 0.0505(4) Uani 1 1 d . . .
O4 O 0.41133(17) 0.79746(11) 1.16910(7) 0.0429(4) Uani 1 1 d . . .

loop_
_atom_site_aniso_label
_atom_site_aniso_U_11
_atom_site_aniso_U_22
_atom_site_aniso_U_33
_atom_site_aniso_U_23
_atom_site_aniso_U_13
_atom_site_aniso_U_12
Zn1 0.02669(10) 0.02056(10) 0.02685(10) 0.00219(11) 0.00275(10) 0.00075(10)
N1 0.0313(11) 0.0186(9) 0.0379(10) -0.0031(8) 0.0032(8) -0.0011(7)
N2 0.0286(8) 0.0236(9) 0.0256(8) -0.0018(8) -0.0005(8) -0.0014(6)
N3 0.0264(9) 0.0181(8) 0.0234(7) -0.0020(7) 0.0018(6) 0.0006(7)
O1 0.0304(7) 0.0152(7) 0.0295(7) 0.0021(5) 0.0057(5) 0.0015(5)
O2 0.0378(9) 0.0380(9) 0.0433(9) 0.0175(7) 0.0093(7) 0.0063(7)
C1 0.0276(10) 0.0180(11) 0.0401(12) -0.0058(9) -0.0035(9) 0.0076(8)
C2 0.0363(12) 0.0315(12) 0.0465(13) -0.0115(10) -0.0083(12) 0.0098(11)
C3 0.0305(13) 0.0272(13) 0.0772(19) -0.0204(12) -0.0152(12) 0.0069(10)
C4 0.0297(12) 0.0206(12) 0.0790(19) -0.0092(12) 0.0001(13) -0.0020(9)
C5 0.0343(12) 0.0232(12) 0.0610(15) -0.0005(11) 0.0064(11) 0.0005(10)
C6 0.0299(11) 0.0206(11) 0.0258(10) -0.0077(8) 0.0024(8) -0.0028(9)
C7 0.0309(11) 0.0311(11) 0.0326(11) -0.0047(8) 0.0061(10) -0.0084(10)
C8 0.0250(10) 0.0437(13) 0.0413(12) -0.0108(10) -0.0007(10) -0.0015(11)
C9 0.0318(10) 0.0407(12) 0.0369(11) -0.0048(12) -0.0077(9) 0.0027(11)
C10 0.0356(12) 0.0337(14) 0.0292(11) -0.0002(10) -0.0018(9) -0.0002(10)
C11 0.0212(9) 0.0214(10) 0.0229(9) -0.0011(7) -0.0019(9) 0.0020(9)
C12 0.0244(9) 0.0247(10) 0.0235(9) 0.0039(8) -0.0001(9) 0.0024(9)
C13 0.0225(11) 0.0195(10) 0.0295(10) 0.0005(8) -0.0028(8) 0.0018(8)
C14 0.0232(10) 0.0225(11) 0.0279(10) -0.0043(8) 0.0017(8) 0.0004(8)
C15 0.0216(10) 0.0226(11) 0.0238(10) 0.0005(8) 0.0015(8) -0.0014(8)
C16 0.0201(10) 0.0181(9) 0.0290(10) -0.0006(8) 0.0014(8) -0.0004(7)
C17 0.0342(11) 0.0264(10) 0.0264(9) -0.0044(10) 0.0015(8) 0.0036(10)
C18 0.0310(11) 0.0229(11) 0.0273(11) 0.0049(9) 0.0042(8) -0.0027(9)
C19 0.0316(12) 0.0213(10) 0.0234(10) 0.0002(8) -0.0027(8) 0.0008(9)
C20 0.0358(11) 0.0192(10) 0.0294(9) 0.0015(8) -0.0020(9) -0.0010(9)
C21 0.0495(14) 0.0230(11) 0.0465(14) -0.0031(9) -0.0001(11) -0.0012(9)
C22 0.0439(12) 0.0231(11) 0.0529(13) 0.0033(12) -0.0141(11) 0.0014(11)
C23 0.0404(13) 0.0314(11) 0.0383(11) 0.0039(11) -0.0008(9) -0.0064(11)
C24 0.0345(11) 0.0268(12) 0.0234(10) -0.0033(9) 0.0059(9) -0.0047(9)
C25 0.0620(16) 0.0353(14) 0.0289(12) -0.0053(10) 0.0151(11) -0.0067(12)
C26 0.0443(14) 0.0371(12) 0.0283(11) 0.0033(9) -0.0023(10) -0.0034(11)
C27 0.0363(13) 0.0364(13) 0.0376(12) -0.0010(11) 0.0134(10) -0.0060(10)
C28 0.0320(12) 0.0223(11) 0.0353(12) 0.0044(9) 0.0029(9) -0.0001(9)
C29 0.0363(13) 0.0314(13) 0.0348(12) 0.0106(10) -0.0004(10) 0.0059(10)
C30 0.0320(12) 0.0318(13) 0.0404(13) 0.0027(10) 0.0017(10) 0.0018(10)
C31 0.0362(11) 0.0234(10) 0.0288(10) -0.0001(10) 0.0027(10) -0.0067(8)
C32 0.0415(11) 0.0340(12) 0.0326(11) 0.0142(11) -0.0045(10) 0.0013(9)
C33 0.0296(11) 0.0393(13) 0.0429(12) 0.0109(10) 0.0011(11) 0.0056(11)
N4 0.0439(12) 0.0297(11) 0.0298(10) -0.0025(8) 0.0016(9) -0.0106(9)
O3 0.0625(12) 0.0528(11) 0.0363(9) 0.0200(8) 0.0009(8) -0.0042(9)
O4 0.0422(10) 0.0445(10) 0.0420(9) -0.0020(8) 0.0119(8) -0.0081(8)

loop_
_atom_type_symbol
_atom_type_description
_atom_type_scat_dispersion_real
_atom_type_scat_dispersion_imag
_atom_type_scat_source
C C 0.0033 0.0016 'International Tables Vol C Tables 4.2.6.8 and 6.1.1.4'
H H 0.0000 0.0000 'International Tables Vol C Tables 4.2.6.8 and 6.1.1.4'
N N 0.0061 0.0033 'International Tables Vol C Tables 4.2.6.8 and 6.1.1.4'
O O 0.0106 0.0060 'International Tables Vol C Tables 4.2.6.8 and 6.1.1.4'
Zn Zn 0.2839 1.4301 'International Tables Vol C Tables 4.2.6.8 and 6.1.1.4'

loop_
_geom_angle_atom_site_label_1
_geom_angle_atom_site_label_2
_geom_angle_atom_site_label_3
_geom_angle
_geom_angle_site_symmetry_1
_geom_angle_site_symmetry_3
_geom_angle_publ_flag
O1 Zn1 O2 108.28(5) . . y
O1 Zn1 N1 105.96(6) . . y
O2 Zn1 N1 97.37(6) . . y
O1 Zn1 N2 128.91(5) . . y
O2 Zn1 N2 89.69(6) . . y
N1 Zn1 N2 118.94(6) . . y
O1 Zn1 N3 91.35(5) . . y
O2 Zn1 N3 160.34(5) . . y
N1 Zn1 N3 77.65(6) . . y
N2 Zn1 N3 76.63(6) . . y
C5 N1 C1 118.58(19) . . y
C5 N1 Zn1 124.28(15) . . y
C1 N1 Zn1 117.08(13) . . y
C6 N2 C10 118.41(16) . . y
C6 N2 Zn1 117.56(12) . . y
C10 N2 Zn1 123.79(13) . . y
C18 N3 C17 111.09(14) . . y
C18 N3 C19 112.81(14) . . y
C17 N3 C19 111.76(13) . . y
C18 N3 Zn1 108.62(11) . . y
C17 N3 Zn1 104.45(11) . . y
C19 N3 Zn1 107.66(10) . . y
C16 O1 Zn1 122.20(10) . . y
C28 O2 Zn1 133.95(13) . . y
N1 C1 C2 121.52(19) . . y
N1 C1 C17 115.80(17) . . y
C2 C1 C17 122.62(19) . . y
C1 C2 C3 119.1(2) . . y
C2 C3 C4 119.4(2) . . y
C5 C4 C3 118.5(2) . . y
N1 C5 C4 122.9(2) . . y
N2 C6 C7 121.65(17) . . y
N2 C6 C18 116.76(16) . . y
C7 C6 C18 121.54(18) . . y
C8 C7 C6 119.47(19) . . y
C7 C8 C9 119.14(19) . . y
C8 C9 C10 118.5(2) . . y
N2 C10 C9 122.8(2) . . y
C12 C11 C16 120.45(16) . . y
C12 C11 C19 119.69(16) . . y
C16 C11 C19 119.86(15) . . y
C13 C12 C11 121.66(17) . . y
C12 C13 C14 116.92(17) . . y
C12 C13 C20 120.03(16) . . y
C14 C13 C20 123.03(16) . . y
C13 C14 C15 124.01(18) . . y
C14 C15 C16 117.99(17) . . y
C14 C15 C24 121.45(17) . . y
C16 C15 C24 120.56(16) . . y
O1 C16 C11 119.81(15) . . y
O1 C16 C15 121.26(16) . . y
C11 C16 C15 118.89(16) . . y
N3 C17 C1 111.93(15) . . y
N3 C18 C6 110.95(15) . . y
N3 C19 C11 112.98(15) . . y
C21 C20 C23 108.28(17) . . y
C21 C20 C22 108.98(16) . . y
C23 C20 C22 108.20(16) . . y
C21 C20 C13 112.17(15) . . y
C23 C20 C13 109.29(16) . . y
C22 C20 C13 109.83(17) . . y
C25 C24 C15 112.64(17) . . y
C25 C24 C26 107.34(17) . . y
C15 C24 C26 110.77(17) . . y
C25 C24 C27 106.87(17) . . y
C15 C24 C27 108.80(16) . . y
C26 C24 C27 110.33(17) . . y
O2 C28 C29 123.66(19) . . y
O2 C28 C33 119.64(19) . . y
C29 C28 C33 116.7(2) . . y
C30 C29 C28 122.0(2) . . y
C29 C30 C31 119.7(2) . . y
C30 C31 C32 120.5(2) . . y
C30 C31 N4 119.92(18) . . y
C32 C31 N4 119.6(2) . . y
C33 C32 C31 119.5(2) . . y
C32 C33 C28 121.6(2) . . y
O3 N4 O4 122.37(18) . . y
O3 N4 C31 118.79(19) . . y
O4 N4 C31 118.83(18) . . y

loop_
_geom_bond_atom_site_label_1
_geom_bond_atom_site_label_2
_geom_bond_distance
_geom_bond_site_symmetry_2
_geom_bond_publ_flag
Zn1 O1 1.9280(12) . y
Zn1 O2 1.9827(13) . y
Zn1 N1 2.0864(17) . y
Zn1 N2 2.1190(15) . y
Zn1 N3 2.2570(14) . y
N1 C5 1.347(3) . y
N1 C1 1.340(3) . y
N2 C6 1.344(2) . y
N2 C10 1.344(2) . y
N3 C18 1.465(2) . y
N3 C17 1.475(2) . y
N3 C19 1.481(2) . y
O1 C16 1.347(2) . y
O2 C28 1.294(2) . y
C1 C2 1.389(3) . y
C1 C17 1.502(3) . y
C2 C3 1.382(3) . y
C3 C4 1.378(3) . y
C4 C5 1.372(3) . y
C6 C7 1.387(3) . y
C6 C18 1.503(3) . y
C7 C8 1.375(3) . y
C8 C9 1.384(3) . y
C9 C10 1.379(3) . y
C11 C12 1.396(2) . y
C11 C16 1.409(2) . y
C11 C19 1.510(2) . y
C12 C13 1.390(2) . y
C13 C14 1.390(2) . y
C13 C20 1.550(2) . y
C14 C15 1.396(3) . y
C15 C16 1.416(2) . y
C15 C24 1.537(3) . y
C20 C21 1.527(3) . y
C20 C23 1.532(3) . y
C20 C22 1.536(3) . y
C24 C25 1.536(3) . y
C24 C26 1.532(3) . y
C24 C27 1.542(3) . y
C28 C29 1.402(3) . y
C28 C33 1.419(3) . y
C29 C30 1.370(3) . y
C30 C31 1.384(3) . y
C31 C32 1.391(3) . y
C31 N4 1.442(3) . y
C32 C33 1.370(3) . y
N4 O3 1.233(2) . y
N4 O4 1.238(2) . y

loop_
_cod_changelog_entry_id
_cod_changelog_entry_author
_cod_changelog_entry_date
_cod_changelog_entry_text
1 'Vaitkus, Antanas' 2024-11-15T14:40:08+02:00
;
 Removed multiple data items that had the 'Y' placeholder value.
;
